data_7135549
loop_
_publ_author_name
'Brennan, Ashley T.'
'Pelly, Maximilian T.'
'Gibbs, Alexandra S.'
'Rost, Andreas W.'

_publ_section_title
;
 Unconventional magnetism and residual entropy in
 La<sub>7</sub>Os<sub>3</sub>O<sub>18</sub>.
;
_journal_issue 11
_journal_name_full 'Chemical communications (Cambridge, England)'
_journal_page_first 3508
_journal_page_last 3511
_journal_paper_doi 10.1039/d5cc06230f
_journal_volume 62
_journal_year 2026
_chemical_formula_sum 'La84 O216 Os36'
_chemical_formula_weight 21972.08
_space_group_IT_number 167
_space_group_name_Hall '-R 3 2"c'
_space_group_name_H-M_alt 'R -3 c :H'
_symmetry_cell_setting trigonal
_symmetry_space_group_name_H-M 'R -3 c :H'
_cell_angle_alpha 90
_cell_angle_beta 90
_cell_angle_gamma 120
_cell_formula_units_Z 12
_cell_length_a 9.8639(5)
_cell_length_b 9.8639
_cell_length_c 56.3934(19)
_cell_measurement_temperature 293
_cell_volume 4751.8(3)
_exptl_crystal_density_diffrn 7.6779
_pd_phase_name La7Os3O18
_cod_data_source_file d5cc06230f1.cif
_cod_data_source_block structure_1
_cod_original_cell_volume 4751.8(4)
_cod_original_sg_symbol_H-M 'R -3 c'
_cod_database_code 7135549

loop_
_space_group_symop_id
_space_group_symop_operation_xyz
1 x,y,z
2 -y,x-y,z
3 y-x,-x,z
4 y-x,y,1/2+z
5 -y,-x,1/2+z
6 x,x-y,1/2+z
7 -x,-y,-z
8 y,y-x,-z
9 x-y,x,-z
10 x-y,-y,1/2-z
11 y,x,1/2-z
12 -x,y-x,1/2-z
13 2/3+x,1/3+y,1/3+z
14 2/3-y,1/3+x-y,1/3+z
15 2/3+y-x,1/3-x,1/3+z
16 2/3+y-x,1/3+y,5/6+z
17 2/3-y,1/3-x,5/6+z
18 2/3+x,1/3+x-y,5/6+z
19 2/3-x,1/3-y,1/3-z
20 2/3+y,1/3+y-x,1/3-z
21 2/3+x-y,1/3+x,1/3-z
22 2/3+x-y,1/3-y,5/6-z
23 2/3+y,1/3+x,5/6-z
24 2/3-x,1/3+y-x,5/6-z
25 1/3+x,2/3+y,2/3+z
26 1/3-y,2/3+x-y,2/3+z
27 1/3+y-x,2/3-x,2/3+z
28 1/3+y-x,2/3+y,1/6+z
29 1/3-y,2/3-x,1/6+z
30 1/3+x,2/3+x-y,1/6+z
31 1/3-x,2/3-y,2/3-z
32 1/3+y,2/3+y-x,2/3-z
33 1/3+x-y,2/3+x,2/3-z
34 1/3+x-y,2/3-y,1/6-z
35 1/3+y,2/3+x,1/6-z
36 1/3-x,2/3+y-x,1/6-z

loop_
_atom_site_label
_atom_site_type_symbol
_atom_site_fract_x
_atom_site_fract_y
_atom_site_fract_z
_atom_site_occupancy
_atom_site_adp_type
_atom_site_U_iso_or_equiv
_atom_site_site_symmetry_multiplicity
La1 La3+ 0.0106(4) 0.3691(3) 0.18718(4) 1.0000 Uiso 0.0136(6) 36
La2 La3+ 0.3827(4) 0.05452(31) 0.05051(6) 1.0000 Uiso 0.0136(6) 36
La3 La3+ 0.00000 0.00000 0.10326(8) 1.0000 Uiso 0.0136(6) 12
Os1 Os5+ 0.3305(4) 0.00000 0.25000 1.0000 Uiso 0.0114(6) 18
Os2 Os5+ 0.00000 0.00000 0.16179(6) 1.0000 Uiso 0.0114(6) 12
Os3 Os5+ 0.00000 0.00000 0.00000 1.0000 Uiso 0.0114(6) 6
O1 O2- -0.017(4) 0.1959(27) 0.2238(5) 1.0000 Uiso 0.016(3) 36
O2 O2- 0.001(4) 0.173(3) 0.0193(4) 1.0000 Uiso 0.016(3) 36
O3 O2- 0.1417(29) 0.1954(29) 0.1799(5) 1.0000 Uiso 0.016(3) 36
O4 O2- 0.1892(27) 0.067(3) 0.1413(5) 1.0000 Uiso 0.016(3) 36
O5 O2- 0.1832(28) 0.307(3) 0.1087(4) 1.0000 Uiso 0.016(3) 36
O6 O2- 0.2450(23) 0.1049(29) 0.0855(6) 1.0000 Uiso 0.016(3) 36

loop_
_atom_type_symbol
_atom_type_number_in_cell
La+3 84
O-2 216
Os+5 36
